data_4104875
loop_
_publ_author_name
'Yunmi Lee'
'Bo Li'
'Amir H. Hoveyda'

_publ_section_title
;
 Stereogenic-at-Metal Zn- and Al-Based N-Heterocyclic Carbene (NHC)
 Complexes as Bifunctional Catalysts in Cu-Free Enantioselective Allylic
 Alkylations
;
_journal_name_full 'Journal of the American Chemical Society'
_journal_page_first 11625
_journal_page_last 11633
_journal_paper_doi 10.1021/ja904654j
_journal_volume 131
_journal_year 2009
_chemical_formula_moiety 'C36 H40 N2 O4 S Zn'
_chemical_formula_sum 'C36 H40 N2 O4 S Zn'
_chemical_formula_weight 662.13
_chemical_name_systematic
; 
 ? 
;
_space_group_IT_number 18
_symmetry_cell_setting orthorhombic
_symmetry_space_group_name_Hall 'P 2 2ab'
_symmetry_space_group_name_H-M 'P 21 21 2'
_atom_sites_solution_hydrogens geom
_atom_sites_solution_primary direct
_atom_sites_solution_secondary difmap
_audit_creation_method SHELXL-97
_cell_angle_alpha 90.00
_cell_angle_beta 90.00
_cell_angle_gamma 90.00
_cell_formula_units_Z 4
_cell_length_a 14.1478(12)
_cell_length_b 21.5812(19)
_cell_length_c 10.9340(10)
_cell_measurement_reflns_used 2342
_cell_measurement_temperature 193(2)
_cell_measurement_theta_max 19.26
_cell_measurement_theta_min 2.35
_cell_volume 3338.4(5)
_computing_cell_refinement 'SMART, SAINT'
_computing_data_collection SMART
_computing_data_reduction SAINT
_computing_molecular_graphics 'SHELXP-93 (Sheldrick, 1993)'
_computing_publication_material 'SHELXCIF-93 (Sheldrick, 1993)'
_computing_structure_refinement 'SHELXL-97 (Sheldrick, 1997)'
_computing_structure_solution 'SHELXS-97 (Sheldrick, 1990)'
_diffrn_ambient_temperature 193(2)
_diffrn_measured_fraction_theta_full 1.000
_diffrn_measured_fraction_theta_max 1.000
_diffrn_measurement_device_type 'Bruker SMART APEX CCD'
_diffrn_measurement_method '0.3 deg wide \w exposures'
_diffrn_radiation_monochromator graphite
_diffrn_radiation_source 'normal-focus sealed tube'
_diffrn_radiation_type MoK\a
_diffrn_radiation_wavelength 0.71073
_diffrn_reflns_av_R_equivalents 0.0724
_diffrn_reflns_av_sigmaI/netI 0.0910
_diffrn_reflns_limit_h_max 17
_diffrn_reflns_limit_h_min -18
_diffrn_reflns_limit_k_max 28
_diffrn_reflns_limit_k_min -20
_diffrn_reflns_limit_l_max 14
_diffrn_reflns_limit_l_min -14
_diffrn_reflns_number 25439
_diffrn_reflns_theta_full 28.30
_diffrn_reflns_theta_max 28.30
_diffrn_reflns_theta_min 1.72
_diffrn_standards_interval_count na
_diffrn_standards_interval_time na
_diffrn_standards_number 'none (area detector data)'
_exptl_absorpt_coefficient_mu 0.839
_exptl_absorpt_correction_T_max 0.9359
_exptl_absorpt_correction_T_min 0.8845
_exptl_absorpt_correction_type multi-scan
_exptl_absorpt_process_details SADABS
_exptl_crystal_colour colorless
_exptl_crystal_density_diffrn 1.317
_exptl_crystal_density_method none
_exptl_crystal_description needle
_exptl_crystal_F_000 1392
_exptl_crystal_size_max 0.15
_exptl_crystal_size_mid 0.11
_exptl_crystal_size_min 0.08
_refine_diff_density_max 0.690
_refine_diff_density_min -0.285
_refine_diff_density_rms 0.073
_refine_ls_abs_structure_details 'Flack H D (1983), Acta Cryst. A39, 876-881'
_refine_ls_abs_structure_Flack 0.005(13)
_refine_ls_extinction_coef na
_refine_ls_extinction_method none
_refine_ls_goodness_of_fit_ref 1.001
_refine_ls_hydrogen_treatment noref
_refine_ls_matrix_type full
_refine_ls_number_parameters 397
_refine_ls_number_reflns 8325
_refine_ls_number_restraints 0
_refine_ls_restrained_S_all 1.001
_refine_ls_R_factor_all 0.0952
_refine_ls_R_factor_gt 0.0584
_refine_ls_shift/su_max 0.000
_refine_ls_shift/su_mean 0.000
_refine_ls_structure_factor_coef Fsqd
_refine_ls_weighting_details 'calc w=1/[\s^2^(Fo^2^)+(0.0414P)^2^+0.0000P] where P=(Fo^2^+2Fc^2^)/3'
_refine_ls_weighting_scheme calc
_refine_ls_wR_factor_gt 0.0996
_refine_ls_wR_factor_ref 0.1118
_reflns_number_gt 5772
_reflns_number_total 8325
_reflns_threshold_expression >2sigma(I)
_cod_data_source_file ja904654j_si_001.cif
_cod_data_source_block YL02B
_cod_database_code 4104875

loop_
_symmetry_equiv_pos_as_xyz
'x, y, z'
'-x, -y, z'
'-x+1/2, y+1/2, -z'
'x+1/2, -y+1/2, -z'

loop_
_atom_site_label
_atom_site_type_symbol
_atom_site_fract_x
_atom_site_fract_y
_atom_site_fract_z
_atom_site_U_iso_or_equiv
_atom_site_adp_type
_atom_site_occupancy
_atom_site_symmetry_multiplicity
_atom_site_calc_flag
_atom_site_refinement_flags
Zn1 Zn 0.45988(3) 0.21512(2) 0.32241(4) 0.03303(12) Uani 1 1 d .
S1 S 0.54170(7) 0.25157(4) 0.57890(8) 0.0315(2) Uani 1 1 d .
O1 O 0.54878(17) 0.20963(12) 0.4722(2) 0.0359(6) Uani 1 1 d .
O2 O 0.54407(19) 0.31569(11) 0.5439(2) 0.0358(6) Uani 1 1 d .
O3 O 0.60848(17) 0.23359(11) 0.6711(3) 0.0405(7) Uani 1 1 d .
O4 O 0.37230(19) 0.14411(13) 0.3996(3) 0.0443(7) Uani 1 1 d .
N1 N 0.36618(18) 0.33757(13) 0.3066(3) 0.0261(7) Uani 1 1 d .
N2 N 0.34056(19) 0.30054(13) 0.4875(3) 0.0254(7) Uani 1 1 d .
C1 C 0.3831(2) 0.29014(18) 0.3799(3) 0.0265(8) Uani 1 1 d .
C2 C 0.3187(2) 0.39024(16) 0.3700(3) 0.0254(8) Uani 1 1 d .
H2 H 0.3685 0.4201 0.3971 0.030 Uiso 1 1 calc R
C3 C 0.2796(3) 0.35722(16) 0.4840(3) 0.0275(8) Uani 1 1 d .
H3 H 0.2128 0.3445 0.4679 0.033 Uiso 1 1 calc R
C4 C 0.4131(2) 0.34582(16) 0.1903(4) 0.0286(8) Uani 1 1 d .
C5 C 0.3708(3) 0.32458(18) 0.0843(4) 0.0359(9) Uani 1 1 d .
C6 C 0.4202(3) 0.33062(19) -0.0252(4) 0.0423(11) Uani 1 1 d .
H6 H 0.3920 0.3161 -0.0986 0.051 Uiso 1 1 calc R
C7 C 0.5093(3) 0.35723(19) -0.0300(4) 0.0400(10) Uani 1 1 d .
C8 C 0.5470(3) 0.37948(18) 0.0760(4) 0.0398(9) Uani 1 1 d .
H8 H 0.6067 0.3995 0.0725 0.048 Uiso 1 1 calc R
C9 C 0.5023(2) 0.37436(16) 0.1892(4) 0.0297(8) Uani 1 1 d .
C10 C 0.2749(3) 0.2934(2) 0.0871(4) 0.0547(12) Uani 1 1 d .
H10A H 0.2509 0.2930 0.1712 0.082 Uiso 1 1 calc R
H10B H 0.2808 0.2507 0.0574 0.082 Uiso 1 1 calc R
H10C H 0.2309 0.3163 0.0346 0.082 Uiso 1 1 calc R
C11 C 0.5643(3) 0.3600(2) -0.1483(4) 0.0607(14) Uani 1 1 d .
H11A H 0.6254 0.3801 -0.1338 0.091 Uiso 1 1 calc R
H11B H 0.5285 0.3837 -0.2089 0.091 Uiso 1 1 calc R
H11C H 0.5748 0.3178 -0.1788 0.091 Uiso 1 1 calc R
C12 C 0.5481(3) 0.39921(19) 0.3018(4) 0.0437(10) Uani 1 1 d .
H12A H 0.6097 0.4170 0.2807 0.066 Uiso 1 1 calc R
H12B H 0.5567 0.3656 0.3610 0.066 Uiso 1 1 calc R
H12C H 0.5078 0.4314 0.3376 0.066 Uiso 1 1 calc R
C13 C 0.2493(2) 0.42473(16) 0.2897(3) 0.0283(9) Uani 1 1 d .
C14 C 0.1549(3) 0.41039(19) 0.2821(4) 0.0476(12) Uani 1 1 d .
H14 H 0.1296 0.3779 0.3307 0.057 Uiso 1 1 calc R
C15 C 0.0970(3) 0.4430(2) 0.2042(5) 0.0595(15) Uani 1 1 d .
H15 H 0.0318 0.4326 0.2001 0.071 Uiso 1 1 calc R
C16 C 0.1310(3) 0.4899(2) 0.1324(4) 0.0462(11) Uani 1 1 d .
H16 H 0.0903 0.5116 0.0781 0.055 Uiso 1 1 calc R
C17 C 0.2238(3) 0.50494(19) 0.1402(4) 0.0415(10) Uani 1 1 d .
H17 H 0.2481 0.5378 0.0916 0.050 Uiso 1 1 calc R
C18 C 0.2838(3) 0.47295(17) 0.2183(3) 0.0348(9) Uani 1 1 d .
H18 H 0.3487 0.4841 0.2229 0.042 Uiso 1 1 calc R
C19 C 0.2826(3) 0.39489(16) 0.5988(3) 0.0318(9) Uani 1 1 d .
C20 C 0.3660(3) 0.41660(19) 0.6463(4) 0.0457(11) Uani 1 1 d .
H20 H 0.4236 0.4079 0.6052 0.055 Uiso 1 1 calc R
C21 C 0.3674(4) 0.4511(2) 0.7531(5) 0.0649(15) Uani 1 1 d .
H21 H 0.4256 0.4658 0.7852 0.078 Uiso 1 1 calc R
C22 C 0.2850(5) 0.4636(2) 0.8116(5) 0.0786(18) Uani 1 1 d .
H22 H 0.2862 0.4875 0.8846 0.094 Uiso 1 1 calc R
C23 C 0.2008(5) 0.4428(3) 0.7679(5) 0.083(2) Uani 1 1 d .
H23 H 0.1438 0.4515 0.8103 0.100 Uiso 1 1 calc R
C24 C 0.1994(3) 0.4086(2) 0.6606(4) 0.0543(13) Uani 1 1 d .
H24 H 0.1408 0.3943 0.6289 0.065 Uiso 1 1 calc R
C25 C 0.3431(2) 0.26142(16) 0.5924(3) 0.0273(8) Uani 1 1 d .
C26 C 0.2578(3) 0.24882(16) 0.6513(3) 0.0315(9) Uani 1 1 d .
H26 H 0.2007 0.2653 0.6192 0.038 Uiso 1 1 calc R
C27 C 0.2550(3) 0.2131(2) 0.7549(3) 0.0383(9) Uani 1 1 d .
H27 H 0.1963 0.2055 0.7944 0.046 Uiso 1 1 calc R
C28 C 0.3370(3) 0.18816(18) 0.8020(4) 0.0409(10) Uani 1 1 d .
H28 H 0.3351 0.1627 0.8728 0.049 Uiso 1 1 calc R
C29 C 0.4220(3) 0.20074(18) 0.7449(4) 0.0379(10) Uani 1 1 d .
H29 H 0.4787 0.1840 0.7777 0.045 Uiso 1 1 calc R
C30 C 0.4263(2) 0.23743(16) 0.6403(3) 0.0279(8) Uani 1 1 d .
C31 C 0.2735(3) 0.1364(2) 0.3724(5) 0.0667(15) Uani 1 1 d .
H31A H 0.2645 0.1261 0.2849 0.080 Uiso 1 1 calc R
H31B H 0.2382 0.1749 0.3909 0.080 Uiso 1 1 calc R
C32 C 0.2403(4) 0.0849(3) 0.4508(6) 0.0820(18) Uani 1 1 d .
H32A H 0.1878 0.0991 0.5039 0.098 Uiso 1 1 calc R
H32B H 0.2173 0.0502 0.3998 0.098 Uiso 1 1 calc R
C33 C 0.3199(5) 0.0651(3) 0.5247(6) 0.095(2) Uani 1 1 d .
H33A H 0.3228 0.0194 0.5292 0.114 Uiso 1 1 calc R
H33B H 0.3148 0.0819 0.6088 0.114 Uiso 1 1 calc R
C34 C 0.4047(3) 0.0902(2) 0.4621(5) 0.0569(13) Uani 1 1 d .
H34A H 0.4544 0.1010 0.5222 0.068 Uiso 1 1 calc R
H34B H 0.4307 0.0596 0.4036 0.068 Uiso 1 1 calc R
C35 C 0.5134(4) 0.1845(2) 0.1662(4) 0.0616(14) Uani 1 1 d .
H35A H 0.5118 0.2187 0.1060 0.074 Uiso 1 1 calc R
H35B H 0.5805 0.1736 0.1799 0.074 Uiso 1 1 calc R
C36 C 0.4652(5) 0.1304(3) 0.1124(5) 0.106(2) Uani 1 1 d .
H36A H 0.4966 0.1188 0.0359 0.159 Uiso 1 1 calc R
H36B H 0.3991 0.1409 0.0957 0.159 Uiso 1 1 calc R
H36C H 0.4680 0.0956 0.1698 0.159 Uiso 1 1 calc R

loop_
_atom_site_aniso_label
_atom_site_aniso_U_11
_atom_site_aniso_U_22
_atom_site_aniso_U_33
_atom_site_aniso_U_23
_atom_site_aniso_U_13
_atom_site_aniso_U_12
Zn1 0.0361(2) 0.0295(2) 0.0336(2) -0.0011(2) 0.0042(2) 0.0053(2)
S1 0.0233(4) 0.0344(5) 0.0366(5) 0.0014(4) -0.0028(5) 0.0018(5)
O1 0.0239(13) 0.0423(15) 0.0413(14) -0.0054(13) 0.0001(12) 0.0083(14)
O2 0.0281(14) 0.0358(15) 0.0433(15) 0.0049(12) -0.0013(13) -0.0036(13)
O3 0.0302(14) 0.0438(17) 0.0475(17) 0.0005(15) -0.0108(14) 0.0055(11)
O4 0.0372(16) 0.0331(16) 0.063(2) 0.0133(15) -0.0054(15) -0.0052(13)
N1 0.0220(15) 0.0278(16) 0.0284(17) -0.0021(14) 0.0032(13) 0.0016(12)
N2 0.0224(16) 0.0259(17) 0.0279(17) 0.0012(13) -0.0001(13) 0.0019(12)
C1 0.0206(17) 0.029(2) 0.030(2) -0.0008(18) -0.0009(15) -0.0022(16)
C2 0.0225(18) 0.0241(19) 0.030(2) -0.0034(15) 0.0009(15) -0.0014(15)
C3 0.025(2) 0.0250(19) 0.033(2) 0.0013(16) -0.0032(16) -0.0017(15)
C4 0.0318(19) 0.0245(19) 0.029(2) 0.0007(17) 0.0020(17) 0.0043(15)
C5 0.037(2) 0.035(2) 0.036(2) -0.0010(19) -0.0005(19) 0.0013(17)
C6 0.057(3) 0.039(2) 0.031(2) -0.002(2) -0.003(2) 0.004(2)
C7 0.045(3) 0.041(2) 0.034(2) 0.007(2) 0.0099(19) 0.003(2)
C8 0.034(2) 0.045(2) 0.040(2) 0.0066(19) 0.005(2) 0.002(2)
C9 0.0317(19) 0.029(2) 0.028(2) 0.0015(18) 0.0005(17) 0.0043(15)
C10 0.058(3) 0.068(3) 0.037(2) -0.012(2) -0.002(2) -0.022(3)
C11 0.067(3) 0.075(4) 0.041(3) 0.000(2) 0.014(2) 0.001(3)
C12 0.032(2) 0.056(3) 0.044(2) 0.003(2) 0.002(2) -0.011(2)
C13 0.030(2) 0.0245(19) 0.030(2) -0.0053(15) -0.0024(16) 0.0031(15)
C14 0.040(2) 0.037(2) 0.066(3) 0.019(2) -0.015(2) -0.0069(19)
C15 0.035(2) 0.053(3) 0.091(4) 0.025(3) -0.027(3) -0.006(2)
C16 0.047(3) 0.043(3) 0.049(3) 0.007(2) -0.013(2) 0.017(2)
C17 0.047(3) 0.040(2) 0.038(2) 0.012(2) 0.007(2) 0.010(2)
C18 0.030(2) 0.034(2) 0.040(2) 0.0058(18) 0.0033(17) 0.0003(17)
C19 0.046(2) 0.0188(19) 0.030(2) 0.0019(16) 0.0051(19) 0.0013(17)
C20 0.053(3) 0.041(3) 0.043(3) -0.009(2) -0.004(2) 0.004(2)
C21 0.090(4) 0.050(3) 0.054(3) -0.014(3) -0.021(3) -0.002(3)
C22 0.134(6) 0.058(3) 0.044(3) -0.021(3) 0.021(4) -0.013(4)
C23 0.108(5) 0.061(4) 0.081(4) -0.031(3) 0.054(4) -0.022(3)
C24 0.057(3) 0.045(3) 0.061(3) -0.013(3) 0.024(3) -0.011(2)
C25 0.031(2) 0.0219(18) 0.029(2) -0.0032(16) 0.0009(16) -0.0020(15)
C26 0.029(2) 0.034(2) 0.032(2) -0.0011(17) 0.0005(16) -0.0041(16)
C27 0.033(2) 0.043(2) 0.039(2) -0.002(2) 0.0057(18) -0.011(2)
C28 0.051(3) 0.039(2) 0.032(2) 0.0074(19) 0.005(2) -0.004(2)
C29 0.039(2) 0.039(3) 0.036(2) 0.0044(19) -0.0026(18) 0.0069(17)
C30 0.0277(19) 0.027(2) 0.030(2) -0.0021(16) -0.0002(15) -0.0018(14)
C31 0.044(3) 0.064(3) 0.092(4) -0.002(3) -0.006(3) -0.011(3)
C32 0.066(4) 0.066(4) 0.115(5) -0.006(4) 0.029(4) -0.021(3)
C33 0.115(6) 0.076(4) 0.093(5) 0.023(4) 0.016(5) -0.032(4)
C34 0.063(3) 0.039(3) 0.068(3) 0.014(3) -0.003(3) -0.001(2)
C35 0.090(4) 0.056(3) 0.039(3) -0.005(2) 0.003(3) 0.034(3)
C36 0.122(5) 0.129(6) 0.067(4) -0.050(4) 0.004(4) 0.025(5)

loop_
_atom_type_symbol
_atom_type_description
_atom_type_scat_dispersion_real
_atom_type_scat_dispersion_imag
_atom_type_scat_source
C C 0.0033 0.0016 'International Tables Vol C Tables 4.2.6.8 and 6.1.1.4'
H H 0.0000 0.0000 'International Tables Vol C Tables 4.2.6.8 and 6.1.1.4'
N N 0.0061 0.0033 'International Tables Vol C Tables 4.2.6.8 and 6.1.1.4'
O O 0.0106 0.0060 'International Tables Vol C Tables 4.2.6.8 and 6.1.1.4'
S S 0.1246 0.1234 'International Tables Vol C Tables 4.2.6.8 and 6.1.1.4'
Zn Zn 0.2839 1.4301 'International Tables Vol C Tables 4.2.6.8 and 6.1.1.4'

loop_
_geom_angle_atom_site_label_1
_geom_angle_atom_site_label_2
_geom_angle_atom_site_label_3
_geom_angle
C35 Zn1 C1 136.94(17)
C35 Zn1 O1 115.53(16)
C1 Zn1 O1 97.17(12)
C35 Zn1 O4 108.78(17)
C1 Zn1 O4 97.90(12)
O1 Zn1 O4 89.92(10)
O3 S1 O2 115.61(16)
O3 S1 O1 110.12(15)
O2 S1 O1 112.21(15)
O3 S1 C30 106.88(17)
O2 S1 C30 106.57(17)
O1 S1 C30 104.65(16)
S1 O1 Zn1 123.23(15)
C34 O4 C31 108.5(3)
C34 O4 Zn1 125.9(3)
C31 O4 Zn1 124.2(3)
C1 N1 C4 123.1(3)
C1 N1 C2 113.0(3)
C4 N1 C2 121.4(3)
C1 N2 C25 126.6(3)
C1 N2 C3 111.9(3)
C25 N2 C3 121.3(3)
N1 C1 N2 108.7(3)
N1 C1 Zn1 121.5(2)
N2 C1 Zn1 129.8(3)
N1 C2 C13 113.5(3)
N1 C2 C3 100.7(3)
C13 C2 C3 117.7(3)
C19 C3 N2 114.0(3)
C19 C3 C2 114.7(3)
N2 C3 C2 101.0(3)
C5 C4 C9 121.8(4)
C5 C4 N1 119.9(3)
C9 C4 N1 118.3(3)
C4 C5 C6 118.2(4)
C4 C5 C10 121.2(4)
C6 C5 C10 120.6(4)
C7 C6 C5 121.9(4)
C8 C7 C6 118.0(4)
C8 C7 C11 120.8(4)
C6 C7 C11 121.2(4)
C7 C8 C9 123.3(4)
C8 C9 C4 116.7(4)
C8 C9 C12 120.5(3)
C4 C9 C12 122.7(4)
C14 C13 C18 118.4(3)
C14 C13 C2 123.8(3)
C18 C13 C2 117.8(3)
C13 C14 C15 120.2(4)
C16 C15 C14 121.5(4)
C17 C16 C15 118.8(4)
C16 C17 C18 120.8(4)
C17 C18 C13 120.3(4)
C20 C19 C24 118.2(4)
C20 C19 C3 121.8(4)
C24 C19 C3 120.0(4)
C19 C20 C21 121.0(4)
C22 C21 C20 119.5(5)
C21 C22 C23 121.4(5)
C22 C23 C24 119.1(5)
C23 C24 C19 120.8(5)
C30 C25 C26 119.1(3)
C30 C25 N2 123.1(3)
C26 C25 N2 117.8(3)
C27 C26 C25 121.1(4)
C26 C27 C28 120.3(4)
C27 C28 C29 119.1(4)
C28 C29 C30 121.4(4)
C25 C30 C29 118.9(3)
C25 C30 S1 124.6(3)
C29 C30 S1 116.4(3)
O4 C31 C32 106.0(4)
C33 C32 C31 107.3(4)
C32 C33 C34 105.3(5)
O4 C34 C33 105.0(4)
C36 C35 Zn1 115.6(4)

loop_
_geom_bond_atom_site_label_1
_geom_bond_atom_site_label_2
_geom_bond_distance
Zn1 C35 1.981(4)
Zn1 C1 2.049(4)
Zn1 O1 2.068(2)
Zn1 O4 2.144(3)
S1 O3 1.435(3)
S1 O2 1.436(2)
S1 O1 1.480(3)
S1 C30 1.791(3)
O4 C34 1.425(5)
O4 C31 1.439(5)
N1 C1 1.321(5)
N1 C4 1.445(5)
N1 C2 1.491(4)
N2 C1 1.340(4)
N2 C25 1.424(4)
N2 C3 1.497(4)
C2 C13 1.512(5)
C2 C3 1.539(5)
C3 C19 1.496(5)
C4 C5 1.383(5)
C4 C9 1.405(5)
C5 C6 1.392(6)
C5 C10 1.515(5)
C6 C7 1.386(6)
C7 C8 1.363(6)
C7 C11 1.511(5)
C8 C9 1.394(5)
C9 C12 1.490(5)
C13 C14 1.373(5)
C13 C18 1.390(5)
C14 C15 1.375(6)
C15 C16 1.370(6)
C16 C17 1.354(6)
C17 C18 1.388(5)
C19 C20 1.371(5)
C19 C24 1.389(6)
C20 C21 1.385(6)
C21 C22 1.356(7)
C22 C23 1.361(8)
C23 C24 1.387(7)
C25 C30 1.390(5)
C25 C26 1.395(5)
C26 C27 1.370(5)
C27 C28 1.379(5)
C28 C29 1.382(5)
C29 C30 1.392(5)
C31 C32 1.480(7)
C32 C33 1.451(8)
C33 C34 1.484(7)
C35 C36 1.474(7)

loop_
_geom_torsion_atom_site_label_1
_geom_torsion_atom_site_label_2
_geom_torsion_atom_site_label_3
_geom_torsion_atom_site_label_4
_geom_torsion
O3 S1 O1 Zn1 176.04(16)
O2 S1 O1 Zn1 -53.7(2)
C30 S1 O1 Zn1 61.5(2)
C35 Zn1 O1 S1 153.1(2)
C1 Zn1 O1 S1 1.9(2)
O4 Zn1 O1 S1 -96.05(19)
C35 Zn1 O4 C34 77.1(4)
C1 Zn1 O4 C34 -137.1(4)
O1 Zn1 O4 C34 -39.9(3)
C35 Zn1 O4 C31 -88.0(4)
C1 Zn1 O4 C31 57.7(4)
O1 Zn1 O4 C31 154.9(4)
C4 N1 C1 N2 170.4(3)
C2 N1 C1 N2 8.2(4)
C4 N1 C1 Zn1 -11.3(4)
C2 N1 C1 Zn1 -173.5(2)
C25 N2 C1 N1 -178.5(3)
C3 N2 C1 N1 6.9(4)
C25 N2 C1 Zn1 3.3(5)
C3 N2 C1 Zn1 -171.2(2)
C35 Zn1 C1 N1 -8.2(4)
O1 Zn1 C1 N1 132.3(3)
O4 Zn1 C1 N1 -136.8(3)
C35 Zn1 C1 N2 169.8(3)
O1 Zn1 C1 N2 -49.8(3)
O4 Zn1 C1 N2 41.1(3)
C1 N1 C2 C13 -145.3(3)
C4 N1 C2 C13 52.1(4)
C1 N1 C2 C3 -18.7(4)
C4 N1 C2 C3 178.8(3)
C1 N2 C3 C19 -141.5(3)
C25 N2 C3 C19 43.6(4)
C1 N2 C3 C2 -17.9(3)
C25 N2 C3 C2 167.2(3)
N1 C2 C3 C19 143.1(3)
C13 C2 C3 C19 -93.1(4)
N1 C2 C3 N2 20.0(3)
C13 C2 C3 N2 143.8(3)
C1 N1 C4 C5 94.6(4)
C2 N1 C4 C5 -104.7(4)
C1 N1 C4 C9 -84.0(4)
C2 N1 C4 C9 76.7(4)
C9 C4 C5 C6 1.7(5)
N1 C4 C5 C6 -176.9(3)
C9 C4 C5 C10 179.5(4)
N1 C4 C5 C10 0.9(5)
C4 C5 C6 C7 -0.2(6)
C10 C5 C6 C7 -178.0(4)
C5 C6 C7 C8 -2.0(6)
C5 C6 C7 C11 176.3(4)
C6 C7 C8 C9 2.9(6)
C11 C7 C8 C9 -175.4(4)
C7 C8 C9 C4 -1.5(6)
C7 C8 C9 C12 179.4(4)
C5 C4 C9 C8 -0.9(5)
N1 C4 C9 C8 177.7(3)
C5 C4 C9 C12 178.2(4)
N1 C4 C9 C12 -3.2(5)
N1 C2 C13 C14 91.2(4)
C3 C2 C13 C14 -25.9(5)
N1 C2 C13 C18 -87.6(4)
C3 C2 C13 C18 155.3(3)
C18 C13 C14 C15 0.6(6)
C2 C13 C14 C15 -178.2(4)
C13 C14 C15 C16 0.3(8)
C14 C15 C16 C17 -1.0(8)
C15 C16 C17 C18 0.8(7)
C16 C17 C18 C13 0.1(6)
C14 C13 C18 C17 -0.8(6)
C2 C13 C18 C17 178.0(3)
N2 C3 C19 C20 55.4(5)
C2 C3 C19 C20 -60.4(5)
N2 C3 C19 C24 -124.4(4)
C2 C3 C19 C24 119.8(4)
C24 C19 C20 C21 0.2(6)
C3 C19 C20 C21 -179.6(4)
C19 C20 C21 C22 -0.1(7)
C20 C21 C22 C23 0.4(8)
C21 C22 C23 C24 -0.7(9)
C22 C23 C24 C19 0.8(8)
C20 C19 C24 C23 -0.6(7)
C3 C19 C24 C23 179.2(4)
C1 N2 C25 C30 49.5(5)
C3 N2 C25 C30 -136.5(3)
C1 N2 C25 C26 -132.9(4)
C3 N2 C25 C26 41.2(4)
C30 C25 C26 C27 -0.3(5)
N2 C25 C26 C27 -178.0(3)
C25 C26 C27 C28 -0.9(6)
C26 C27 C28 C29 1.4(6)
C27 C28 C29 C30 -0.7(6)
C26 C25 C30 C29 0.9(5)
N2 C25 C30 C29 178.5(3)
C26 C25 C30 S1 -177.6(3)
N2 C25 C30 S1 0.0(5)
C28 C29 C30 C25 -0.4(5)
C28 C29 C30 S1 178.2(3)
O3 S1 C30 C25 164.5(3)
O2 S1 C30 C25 40.3(3)
O1 S1 C30 C25 -78.7(3)
O3 S1 C30 C29 -14.1(3)
O2 S1 C30 C29 -138.3(3)
O1 S1 C30 C29 102.7(3)
C34 O4 C31 C32 16.1(6)
Zn1 O4 C31 C32 -176.5(3)
O4 C31 C32 C33 1.7(6)
C31 C32 C33 C34 -17.9(7)
C31 O4 C34 C33 -27.2(5)
Zn1 O4 C34 C33 165.7(3)
C32 C33 C34 O4 27.6(6)
C1 Zn1 C35 C36 -107.8(4)
O1 Zn1 C35 C36 116.7(4)
O4 Zn1 C35 C36 17.4(4)
